data_1549501
loop_
_publ_author_name
'Surendhran, Roshaan'
'D'Arpino, Alexander A'
'Sciscent, Bao Y.'
'Cannella, Anthony F.'
'Friedman, Alan E.'
'MacMillan, Samantha N.'
'Gupta, Rupal'
'Lacy, David C.'

_publ_section_title
;
 Deciphering the mechanism of O<sub>2</sub> reduction with electronically
 tunable non-heme iron enzyme model complexes.
;
_journal_issue 26
_journal_name_full 'Chemical science'
_journal_page_first 5773
_journal_page_last 5780
_journal_paper_doi 10.1039/c8sc01621f
_journal_volume 9
_journal_year 2018
_chemical_formula_moiety 'C50 H39 Fe2 N14 O21, 3(C4 H12 N), 2(C4 H10 O)'
_chemical_formula_sum 'C70 H95 Fe2 N17 O23'
_chemical_formula_weight 1654.32
_space_group_crystal_system monoclinic
_space_group_IT_number 13
_space_group_name_Hall '-P 2yac'
_space_group_name_H-M_alt 'P 1 2/n 1'
_symmetry_space_group_name_Hall '-P 2yac'
_symmetry_space_group_name_H-M 'P 1 2/n 1'
_atom_sites_solution_hydrogens geom
_atom_sites_solution_primary dual
_audit_creation_date 2017-08-22
_audit_creation_method
;
Olex2 1.2-ac3
(compiled 2016.08.26 svn.r3337 for Rigaku Oxford Diffraction, GUI svn.r5221)
;
_audit_update_record
;
2018-03-28 deposited with the CCDC.
2018-06-05 downloaded from the CCDC.
;
_cell_angle_alpha 90
_cell_angle_beta 95.002(2)
_cell_angle_gamma 90
_cell_formula_units_Z 2
_cell_length_a 12.2471(3)
_cell_length_b 18.3327(5)
_cell_length_c 17.6262(5)
_cell_measurement_reflns_used 14304
_cell_measurement_temperature 100.00(10)
_cell_measurement_theta_max 30.7860
_cell_measurement_theta_min 1.9870
_cell_volume 3942.41(18)
_computing_cell_refinement 'CrysAlisPro 1.171.39.29d (Rigaku OD, 2017)'
_computing_data_collection 'CrysAlisPro 1.171.39.29d (Rigaku OD, 2017)'
_computing_data_reduction 'CrysAlisPro 1.171.39.29d (Rigaku OD, 2017)'
_computing_molecular_graphics 'Olex2 (Dolomanov et al., 2009)'
_computing_publication_material 'Olex2 (Dolomanov et al., 2009)'
_computing_structure_refinement 'ShelXL (Sheldrick, 2015)'
_computing_structure_solution 'ShelXT (Sheldrick, 2015)'
_diffrn_ambient_environment N~2~
_diffrn_ambient_temperature 100.00(10)
_diffrn_detector 'CCD plate'
_diffrn_detector_type HyPix
_diffrn_measured_fraction_theta_full 0.999
_diffrn_measured_fraction_theta_max 0.999
_diffrn_measurement_details
;
List of Runs (angles in degrees, time in seconds):

  # Type    Start    End  Width  t~exp~   \w     \q     \k     \f   Frames
#--------------------------------------------------------------------------
  1  \w    -28.00  57.00   0.50   10.50    --   -6.42  79.00  -0.00  170
  2  \w    -69.00  15.00   0.50   10.50    --   -6.42 -79.00-124.00  168
  3  \w     -4.00  26.00   0.50   10.50    --   -6.42 -99.00 -90.00   60
  4  \w    -23.00  15.00   0.50   10.50    --   -6.42 -99.00  60.00   76
  5  \w    -24.00  18.00   0.50   10.50    --   -6.42 -99.00 120.00   84
  6  \w    -17.00   8.00   0.50   10.50    --   -6.42 -99.00  90.00   50
;
_diffrn_measurement_device 'four-circle diffractometer'
_diffrn_measurement_device_type 'XtaLAB Synergy, Dualflex, HyPix'
_diffrn_measurement_method '\w scans'
_diffrn_orient_matrix_type 'CrysAlisPro convention (1999,Acta A55,543-557)'
_diffrn_orient_matrix_UB_11 -0.0532209000
_diffrn_orient_matrix_UB_12 -0.0154735000
_diffrn_orient_matrix_UB_13 -0.0051458000
_diffrn_orient_matrix_UB_21 -0.0208263000
_diffrn_orient_matrix_UB_22 0.0291410000
_diffrn_orient_matrix_UB_23 0.0209113000
_diffrn_orient_matrix_UB_31 -0.0107356000
_diffrn_orient_matrix_UB_32 0.0201987000
_diffrn_orient_matrix_UB_33 -0.0341711000
_diffrn_radiation_monochromator mirror
_diffrn_radiation_probe x-ray
_diffrn_radiation_type MoK\a
_diffrn_radiation_wavelength 0.71073
_diffrn_reflns_av_R_equivalents 0.0384
_diffrn_reflns_av_unetI/netI 0.0316
_diffrn_reflns_Laue_measured_fraction_full 0.999
_diffrn_reflns_Laue_measured_fraction_max 0.999
_diffrn_reflns_limit_h_max 13
_diffrn_reflns_limit_h_min -15
_diffrn_reflns_limit_k_max 20
_diffrn_reflns_limit_k_min -22
_diffrn_reflns_limit_l_max 22
_diffrn_reflns_limit_l_min -17
_diffrn_reflns_number 37576
_diffrn_reflns_point_group_measured_fraction_full 0.999
_diffrn_reflns_point_group_measured_fraction_max 0.999
_diffrn_reflns_theta_full 26.000
_diffrn_reflns_theta_max 26.371
_diffrn_reflns_theta_min 2.005
_diffrn_source 'micro-focus sealed X-ray tube'
_diffrn_source_type 'PhotonJet (Mo) X-ray Source'
_exptl_absorpt_coefficient_mu 0.453
_exptl_absorpt_correction_T_max 1.000
_exptl_absorpt_correction_T_min 0.611
_exptl_absorpt_correction_type gaussian
_exptl_absorpt_process_details
;
CrysAlisPro 1.171.39.29d (Rigaku Oxford Diffraction, 2017)
Numerical absorption correction based on gaussian integration over
            a multifaceted crystal model
Empirical absorption correction using spherical harmonics,
 implemented in SCALE3 ABSPACK scaling algorithm.
;
_exptl_crystal_colour 'clear brown'
_exptl_crystal_density_diffrn 1.394
_exptl_crystal_description block
_exptl_crystal_F_000 1740
_exptl_crystal_size_max 0.225
_exptl_crystal_size_mid 0.157
_exptl_crystal_size_min 0.134
_refine_diff_density_max 0.905
_refine_diff_density_min -0.720
_refine_diff_density_rms 0.084
_refine_ls_extinction_method none
_refine_ls_goodness_of_fit_ref 1.035
_refine_ls_hydrogen_treatment constr
_refine_ls_matrix_type full
_refine_ls_number_parameters 583
_refine_ls_number_reflns 8075
_refine_ls_number_restraints 260
_refine_ls_restrained_S_all 1.028
_refine_ls_R_factor_all 0.0670
_refine_ls_R_factor_gt 0.0540
_refine_ls_shift/su_max 0.000
_refine_ls_shift/su_mean 0.000
_refine_ls_structure_factor_coef Fsqd
_refine_ls_weighting_details 'w=1/[\s^2^(Fo^2^)+(0.0987P)^2^+3.9722P] where P=(Fo^2^+2Fc^2^)/3'
_refine_ls_weighting_scheme calc
_refine_ls_wR_factor_gt 0.1557
_refine_ls_wR_factor_ref 0.1660
_reflns_Friedel_coverage 0.000
_reflns_number_gt 6595
_reflns_number_total 8075
_reflns_threshold_expression 'I > 2\s(I)'
_cod_data_source_file c8sc01621f2.cif
_cod_data_source_block rlacy10_abs
_cod_depositor_comments 'Adding full bibliography for 1549501--1549509.cif.'
_cod_database_code 1549501
_shelx_shelxl_version_number 2016/6
_chemical_oxdiff_formula C70H97Fe2N17O23
_chemical_oxdiff_usercomment 'Crystallized from DMA/ether.'
_shelx_space_group_comment
;
The symmetry employed for this shelxl refinement is uniquely defined
by the following loop, which should always be used as a source of
symmetry information in preference to the above space-group names.
They are only intended as comments.
;
_reflns_odcompleteness_completeness 99.93
_reflns_odcompleteness_iscentric 1
_reflns_odcompleteness_theta 26.67
_olex2_refinement_description
;
1. Fixed Uiso
 At 1.2 times of:
  All C(H) groups, All C(H,H) groups
 At 1.5 times of:
  All C(H,H,H) groups
2. Restrained distances
 N1A-C1 \\sim N1B-C1 \\sim N5B-C14 \\sim N5A-C14
 with sigma of 0.02
 O1A-N1A \\sim O1B-N1B \\sim O2A-N1A \\sim O2B-N1B \\sim O5B-N5B \\sim O5A-N5A
\\sim O6A-N5A \\sim O6B-N5B
 with sigma of 0.02
 N9-C32A \\sim N9-C32B
 with sigma of 0.02
3. Uiso/Uaniso restraints and constraints
O1A \\sim O2A \\sim N1A \\sim O1B \\sim O2B \\sim N1B \\sim O5B \\sim O6B \\sim
N5B \\sim O5A \\sim N5A \\sim O6A: within 2A with sigma of 0.04 and sigma for
terminal atoms of 0.08
O12 \\sim C33 \\sim C34 \\sim C35 \\sim C36: within 2A with sigma of 0.04 and
sigma for terminal atoms of 0.08
4. Rigid body (RIGU) restrains
 O1A, O2A, N1A, O1B, O2B, N1B, O5B, O6B, N5B, O5A, N5A, O6A
 with sigma for 1-2 distances of 0.004 and sigma for 1-3 distances of 0.004
 O12, C33, C34, C35, C36
 with sigma for 1-2 distances of 0.004 and sigma for 1-3 distances of 0.004
5. Others
 Sof(O1B)=Sof(O2B)=Sof(N1B)=1-FVAR(1)
 Sof(O1A)=Sof(O2A)=Sof(N1A)=FVAR(1)
 Sof(C32B)=Sof(H32A)=Sof(H32B)=Sof(H32C)=1-FVAR(2)
 Sof(C32A)=Sof(H32D)=Sof(H32E)=Sof(H32F)=FVAR(2)
 Sof(O5B)=Sof(O6B)=Sof(N5B)=1-FVAR(3)
 Sof(O5A)=Sof(N5A)=Sof(O6A)=FVAR(3)
 Fixed Sof: H26A(0.5) H26B(0.5) H26C(0.5)
6.a Secondary CH2 refined with riding coordinates:
 C8(H8A,H8B), C9(H9A,H9B), C17(H17A,H17B), C34(H34A,H34B), C35(H35A,H35B)
6.b Aromatic/amide H refined with riding coordinates:
 C2(H2), C3(H3), C5(H5), C6(H6), C12(H12), C13(H13), C15(H15), C16(H16),
 C20(H20), C21(H21), C23(H23), C24(H24)
6.c Idealised Me refined as rotating group:
 C26(H26A,H26B,H26C), C27(H27A,H27B,H27C), C28(H28A,H28B,H28C), C29(H29A,H29B,
 H29C), C30(H30A,H30B,H30C), C33(H33A,H33B,H33C), C36(H36A,H36B,H36C), C31(H31A,
 H31B,H31C), C32B(H32A,H32B,H32C), C32A(H32D,H32E,H32F)
;
_olex2_submission_special_instructions 'No special instructions were received'
_oxdiff_exptl_absorpt_empirical_details
;
Empirical correction (ABSPACK) includes:
- Absorption correction using spherical harmonics
- Frame scaling
;
_oxdiff_exptl_absorpt_empirical_full_max 1.274
_oxdiff_exptl_absorpt_empirical_full_min 0.862

loop_
_space_group_symop_operation_xyz
'x, y, z'
'-x+1/2, y, -z+1/2'
'-x, -y, -z'
'x-1/2, -y, z-1/2'

loop_
_atom_site_label
_atom_site_type_symbol
_atom_site_fract_x
_atom_site_fract_y
_atom_site_fract_z
_atom_site_U_iso_or_equiv
_atom_site_adp_type
_atom_site_occupancy
_atom_site_site_symmetry_order
_atom_site_calc_flag
_atom_site_refinement_flags_posn
_atom_site_refinement_flags_adp
_atom_site_refinement_flags_occupancy
_atom_site_disorder_assembly
_atom_site_disorder_group
Fe Fe 0.38112(3) 0.20666(2) 0.74397(2) 0.02056(13) Uani 1 1 d . . . . .
O3 O 0.61010(18) 0.15454(11) 0.92805(12) 0.0406(5) Uani 1 1 d . . . . .
O4 O 0.63608(18) 0.30378(12) 0.63818(14) 0.0438(5) Uani 1 1 d . . . . .
O5B O 0.346(4) 0.575(3) 0.511(3) 0.113(13) Uani 0.23(5) 1 d D U . A 2
O6B O 0.269(3) 0.597(2) 0.615(3) 0.075(8) Uani 0.23(5) 1 d D U . A 2
O7 O 0.35282(15) 0.16481(10) 0.63488(10) 0.0265(4) Uani 1 1 d . . . . .
O8 O -0.0414(2) 0.10845(18) 0.34450(16) 0.0670(8) Uani 1 1 d . . . . .
O9 O 0.0647(2) 0.07465(13) 0.26156(13) 0.0518(6) Uani 1 1 d . . . . .
O10 O 0.250000 0.24960(12) 0.750000 0.0206(5) Uani 1 2 d S T P . .
O11 O 0.33600(15) 0.10132(9) 0.77705(10) 0.0269(4) Uani 1 1 d . . . . .
N2 N 0.47674(18) 0.21391(12) 0.84959(13) 0.0270(5) Uani 1 1 d . . . . .
N3 N 0.53487(18) 0.14298(12) 0.72884(13) 0.0282(5) Uani 1 1 d . . . . .
N4 N 0.47208(19) 0.28799(12) 0.69253(14) 0.0293(5) Uani 1 1 d . . . . .
N5B N 0.326(3) 0.560(2) 0.576(3) 0.071(9) Uani 0.23(5) 1 d D U . A 2
N6 N 0.4061(2) 0.07862(14) 0.54874(14) 0.0345(5) Uani 1 1 d . . . . .
N7 N 0.0490(2) 0.08973(15) 0.32759(16) 0.0427(6) Uani 1 1 d . . . . .
C1 C 0.4375(3) 0.38561(16) 0.99950(17) 0.0417(8) Uani 1 1 d D . . . .
C2 C 0.5431(3) 0.36471(16) 0.98627(18) 0.0416(8) Uani 1 1 d . . . . .
H2 H 0.604867 0.389286 1.010646 0.050 Uiso 1 1 calc R . . . .
C3 C 0.5567(3) 0.30763(15) 0.93710(17) 0.0352(7) Uani 1 1 d . . . . .
H3 H 0.628435 0.293247 0.926798 0.042 Uiso 1 1 calc R . . . .
C4 C 0.4654(2) 0.27050(14) 0.90208(15) 0.0277(6) Uani 1 1 d . . . . .
C5 C 0.3605(3) 0.29379(15) 0.91637(16) 0.0333(6) Uani 1 1 d . . . . .
H5 H 0.297957 0.269566 0.892666 0.040 Uiso 1 1 calc R . . . .
C6 C 0.3472(3) 0.35164(17) 0.96460(18) 0.0406(7) Uani 1 1 d . . . . .
H6 H 0.275736 0.367821 0.973559 0.049 Uiso 1 1 calc R . . . .
C7 C 0.5537(2) 0.16314(15) 0.86693(16) 0.0305(6) Uani 1 1 d . . . . .
C8 C 0.5685(2) 0.10948(15) 0.80294(17) 0.0343(6) Uani 1 1 d . . . . .
H8A H 0.646342 0.094518 0.804516 0.041 Uiso 1 1 calc R . . . .
H8B H 0.523840 0.065349 0.809822 0.041 Uiso 1 1 calc R . . . .
C9 C 0.6163(2) 0.19772(16) 0.70936(18) 0.0339(6) Uani 1 1 d . . . . .
H9A H 0.664358 0.174926 0.673722 0.041 Uiso 1 1 calc R . . . .
H9B H 0.662781 0.210075 0.756394 0.041 Uiso 1 1 calc R . . . .
C10 C 0.5715(2) 0.26816(16) 0.67388(17) 0.0326(6) Uani 1 1 d . . . . .
C11 C 0.4336(2) 0.35644(16) 0.66676(19) 0.0353(6) Uani 1 1 d . . . . .
C12 C 0.3889(3) 0.40362(19) 0.7175(3) 0.0528(10) Uani 1 1 d . . . . .
H12 H 0.380325 0.387902 0.768039 0.063 Uiso 1 1 calc R . . . .
C13 C 0.3568(3) 0.4735(2) 0.6950(3) 0.0695(14) Uani 1 1 d . . . . .
H13 H 0.327991 0.506169 0.730078 0.083 Uiso 1 1 calc R . . . .
C14 C 0.3673(3) 0.4948(2) 0.6210(3) 0.0616(12) Uani 1 1 d D . . . .
C15 C 0.4090(3) 0.4494(2) 0.5693(3) 0.0578(10) Uani 1 1 d . . . . .
H15 H 0.414534 0.465043 0.518375 0.069 Uiso 1 1 calc R . . . .
C16 C 0.4430(3) 0.3800(2) 0.5921(2) 0.0489(8) Uani 1 1 d . . . . .
H16 H 0.472934 0.348176 0.556788 0.059 Uiso 1 1 calc R . . . .
C17 C 0.5099(2) 0.08908(16) 0.66802(17) 0.0328(6) Uani 1 1 d . . . . .
H17A H 0.491722 0.041761 0.690862 0.039 Uiso 1 1 calc R . . . .
H17B H 0.575402 0.081856 0.639659 0.039 Uiso 1 1 calc R . . . .
C18 C 0.4142(2) 0.11397(15) 0.61316(16) 0.0298(6) Uani 1 1 d . . . . .
C19 C 0.3140(2) 0.08455(15) 0.49782(16) 0.0328(6) Uani 1 1 d . . . . .
C20 C 0.2081(3) 0.10406(17) 0.51635(17) 0.0361(7) Uani 1 1 d . . . . .
H20 H 0.196682 0.117149 0.567212 0.043 Uiso 1 1 calc R . . . .
C21 C 0.1208(3) 0.10429(18) 0.46101(18) 0.0407(7) Uani 1 1 d . . . . .
H21 H 0.049368 0.116909 0.473739 0.049 Uiso 1 1 calc R . . . .
C22 C 0.1386(3) 0.08580(16) 0.38632(17) 0.0357(7) Uani 1 1 d . . . . .
C23 C 0.2409(3) 0.06497(17) 0.36728(17) 0.0387(7) Uani 1 1 d . . . . .
H23 H 0.251864 0.051615 0.316414 0.046 Uiso 1 1 calc R . . . .
C24 C 0.3266(3) 0.06381(16) 0.42270(17) 0.0367(6) Uani 1 1 d . . . . .
H24 H 0.396720 0.048461 0.409738 0.044 Uiso 1 1 calc R . . . .
C25 C 0.250000 0.0701(2) 0.750000 0.0273(8) Uani 1 2 d S T P . .
C26 C 0.250000 -0.0125(2) 0.750000 0.0575(14) Uani 1 2 d S T P . .
H26A H 0.295307 -0.030282 0.710741 0.086 Uiso 0.5 1 calc GR . . B -1
H26B H 0.174793 -0.030282 0.739287 0.086 Uiso 0.5 1 calc GR . . B -1
H26C H 0.279900 -0.030282 0.799972 0.086 Uiso 0.5 1 calc GR . . B -1
O1A O 0.3227(6) 0.4721(4) 1.0509(5) 0.0506(19) Uani 0.75(3) 1 d D U . C 1
O2A O 0.4961(8) 0.4745(4) 1.0873(4) 0.0451(17) Uani 0.75(3) 1 d D U . C 1
N1A N 0.4153(7) 0.4482(3) 1.0488(4) 0.0407(17) Uani 0.75(3) 1 d D U . C 1
O1B O 0.355(3) 0.4527(19) 1.080(2) 0.087(8) Uani 0.25(3) 1 d D U . C 2
O2B O 0.537(3) 0.4641(14) 1.0892(16) 0.066(6) Uani 0.25(3) 1 d D U . C 2
N1B N 0.449(3) 0.4396(15) 1.0627(14) 0.058(5) Uani 0.25(3) 1 d D U . C 2
N8 N 0.3328(2) 0.82547(15) 0.56762(15) 0.0433(6) Uani 1 1 d . . . . .
C27 C 0.3196(4) 0.9034(2) 0.5429(3) 0.0646(12) Uani 1 1 d . . . . .
H27A H 0.387228 0.920271 0.522601 0.097 Uiso 1 1 calc GR . . . .
H27B H 0.304344 0.933646 0.586562 0.097 Uiso 1 1 calc GR . . . .
H27C H 0.258595 0.907315 0.503226 0.097 Uiso 1 1 calc GR . . . .
C28 C 0.3586(3) 0.7819(2) 0.5006(2) 0.0493(8) Uani 1 1 d . . . . .
H28A H 0.298440 0.786237 0.460378 0.074 Uiso 1 1 calc GR . . . .
H28B H 0.367921 0.730571 0.515364 0.074 Uiso 1 1 calc GR . . . .
H28C H 0.426472 0.800015 0.481708 0.074 Uiso 1 1 calc GR . . . .
C29 C 0.4212(4) 0.8196(3) 0.6302(3) 0.0680(12) Uani 1 1 d . . . . .
H29A H 0.489461 0.839020 0.613151 0.102 Uiso 1 1 calc GR . . . .
H29B H 0.431544 0.768290 0.644634 0.102 Uiso 1 1 calc GR . . . .
H29C H 0.400963 0.847620 0.674205 0.102 Uiso 1 1 calc GR . . . .
C30 C 0.2294(3) 0.7974(2) 0.5945(2) 0.0498(9) Uani 1 1 d . . . . .
H30A H 0.209386 0.826868 0.637499 0.075 Uiso 1 1 calc GR . . . .
H30B H 0.239606 0.746500 0.610719 0.075 Uiso 1 1 calc GR . . . .
H30C H 0.170874 0.800099 0.552962 0.075 Uiso 1 1 calc GR . . . .
O12 O 0.1391(4) 0.3211(2) 0.3319(2) 0.0961(11) Uani 1 1 d . U . . .
C33 C 0.3304(7) 0.3136(4) 0.3761(4) 0.116(2) Uani 1 1 d . U . . .
H33A H 0.315730 0.362782 0.394520 0.174 Uiso 1 1 calc GR . . . .
H33B H 0.363099 0.316954 0.327415 0.174 Uiso 1 1 calc GR . . . .
H33C H 0.381091 0.288473 0.413421 0.174 Uiso 1 1 calc GR . . . .
C34 C 0.2271(7) 0.2726(3) 0.3654(4) 0.112(2) Uani 1 1 d . U . . .
H34A H 0.207472 0.253680 0.415057 0.135 Uiso 1 1 calc R . . . .
H34B H 0.235882 0.230524 0.331232 0.135 Uiso 1 1 calc R . . . .
C35 C 0.0401(7) 0.2841(4) 0.3196(4) 0.116(2) Uani 1 1 d . U . . .
H35A H 0.017572 0.265293 0.368557 0.140 Uiso 1 1 calc R . . . .
H35B H 0.048266 0.242190 0.285181 0.140 Uiso 1 1 calc R . . . .
C36 C -0.0421(7) 0.3340(4) 0.2859(4) 0.118(2) Uani 1 1 d . U . . .
H36A H -0.018133 0.353548 0.238286 0.178 Uiso 1 1 calc GR . . . .
H36B H -0.052082 0.374169 0.321266 0.178 Uiso 1 1 calc GR . . . .
H36C H -0.111644 0.307995 0.275155 0.178 Uiso 1 1 calc GR . . . .
N9 N 0.250000 0.5409(2) 0.250000 0.0499(11) Uani 1 2 d DS T P . .
C31 C 0.1806(3) 0.58593(18) 0.2961(2) 0.0416(7) Uani 1 1 d . . . . .
H31A H 0.226855 0.620084 0.327246 0.062 Uiso 1 1 calc GR . . . .
H31B H 0.141291 0.554285 0.329288 0.062 Uiso 1 1 calc GR . . . .
H31C H 0.127682 0.613306 0.262234 0.062 Uiso 1 1 calc GR . . . .
C32B C 0.3037(10) 0.4761(6) 0.2786(6) 0.049(3) Uani 0.402(17) 1 d D . . D -2
H32A H 0.368405 0.489340 0.312510 0.074 Uiso 0.402(17) 1 calc GR . . D -2
H32B H 0.326370 0.447100 0.236027 0.074 Uiso 0.402(17) 1 calc GR . . D -2
H32C H 0.253269 0.447541 0.306983 0.074 Uiso 0.402(17) 1 calc GR . . D -2
C32A C 0.3347(5) 0.5103(5) 0.3178(6) 0.059(3) Uani 0.598(17) 1 d D . . D -1
H32D H 0.372460 0.551346 0.344347 0.089 Uiso 0.598(17) 1 calc GR . . D -1
H32E H 0.388725 0.478598 0.296427 0.089 Uiso 0.598(17) 1 calc GR . . D -1
H32F H 0.294542 0.482455 0.353787 0.089 Uiso 0.598(17) 1 calc GR . . D -1
O5A O 0.3620(10) 0.5945(6) 0.5416(11) 0.100(3) Uani 0.77(5) 1 d D U . A 1
N5A N 0.3360(9) 0.5715(5) 0.6025(11) 0.067(3) Uani 0.77(5) 1 d D U . A 1
O6A O 0.2870(11) 0.6076(6) 0.6462(13) 0.089(3) Uani 0.77(5) 1 d D U . A 1

loop_
_atom_site_aniso_label
_atom_site_aniso_U_11
_atom_site_aniso_U_22
_atom_site_aniso_U_33
_atom_site_aniso_U_23
_atom_site_aniso_U_13
_atom_site_aniso_U_12
Fe 0.0163(2) 0.0232(2) 0.0218(2) -0.00267(13) -0.00032(13) 0.00119(12)
O3 0.0427(12) 0.0373(11) 0.0381(12) -0.0017(9) -0.0174(10) 0.0081(9)
O4 0.0331(12) 0.0467(13) 0.0536(14) -0.0037(10) 0.0147(10) -0.0072(9)
O5B 0.11(2) 0.10(2) 0.136(19) 0.054(17) 0.066(16) 0.057(17)
O6B 0.057(13) 0.056(12) 0.115(18) 0.017(12) 0.032(12) 0.037(10)
O7 0.0238(9) 0.0306(10) 0.0247(9) -0.0057(7) 0.0006(7) 0.0037(7)
O8 0.0439(15) 0.099(2) 0.0548(16) -0.0254(15) -0.0142(13) 0.0048(14)
O9 0.0707(17) 0.0512(14) 0.0312(12) -0.0034(10) -0.0095(11) -0.0059(12)
O10 0.0184(11) 0.0233(12) 0.0201(12) 0.000 0.0019(9) 0.000
O11 0.0265(10) 0.0241(9) 0.0293(10) 0.0000(7) -0.0021(8) 0.0016(7)
N2 0.0239(11) 0.0291(11) 0.0270(11) -0.0044(9) -0.0044(9) 0.0035(8)
N3 0.0207(11) 0.0308(12) 0.0325(12) -0.0072(9) -0.0009(9) 0.0047(8)
N4 0.0225(11) 0.0294(12) 0.0360(13) 0.0018(9) 0.0032(9) -0.0009(8)
N5B 0.049(13) 0.056(12) 0.113(15) 0.008(12) 0.036(12) 0.018(10)
N6 0.0330(13) 0.0394(13) 0.0306(13) -0.0087(10) 0.0007(10) 0.0052(10)
N7 0.0498(17) 0.0411(14) 0.0356(15) -0.0055(11) -0.0059(12) -0.0044(12)
C1 0.069(2) 0.0311(15) 0.0256(14) -0.0060(11) 0.0056(14) -0.0065(14)
C2 0.057(2) 0.0285(15) 0.0361(16) -0.0005(12) -0.0133(15) -0.0084(13)
C3 0.0376(16) 0.0288(14) 0.0373(16) 0.0017(11) -0.0081(13) -0.0011(11)
C4 0.0342(14) 0.0255(12) 0.0221(12) 0.0000(10) -0.0053(11) -0.0003(10)
C5 0.0360(16) 0.0355(15) 0.0282(14) -0.0049(11) 0.0019(12) -0.0037(11)
C6 0.0476(19) 0.0403(16) 0.0352(16) -0.0095(13) 0.0109(14) -0.0019(13)
C7 0.0274(14) 0.0291(14) 0.0332(14) -0.0010(11) -0.0073(11) 0.0007(10)
C8 0.0272(14) 0.0322(14) 0.0412(16) -0.0041(12) -0.0090(12) 0.0093(11)
C9 0.0206(13) 0.0420(16) 0.0397(16) -0.0054(12) 0.0064(12) 0.0050(11)
C10 0.0238(14) 0.0385(15) 0.0361(15) -0.0067(12) 0.0059(11) -0.0055(11)
C11 0.0205(13) 0.0345(15) 0.0511(18) 0.0084(13) 0.0055(12) -0.0037(11)
C12 0.0401(19) 0.0406(18) 0.083(3) 0.0175(17) 0.0349(18) 0.0104(14)
C13 0.052(2) 0.042(2) 0.123(4) 0.021(2) 0.051(2) 0.0163(16)
C14 0.0326(18) 0.041(2) 0.112(4) 0.033(2) 0.017(2) 0.0055(14)
C15 0.053(2) 0.048(2) 0.072(3) 0.0225(18) 0.0008(19) -0.0027(16)
C16 0.049(2) 0.0435(18) 0.054(2) 0.0082(15) 0.0020(16) -0.0014(15)
C17 0.0291(14) 0.0351(15) 0.0343(15) -0.0081(11) 0.0024(12) 0.0091(11)
C18 0.0283(14) 0.0306(14) 0.0306(14) -0.0061(11) 0.0033(11) 0.0025(10)
C19 0.0396(16) 0.0293(14) 0.0298(14) -0.0025(11) 0.0040(12) 0.0009(11)
C20 0.0374(16) 0.0437(16) 0.0267(14) -0.0069(12) 0.0008(12) -0.0018(12)
C21 0.0345(16) 0.0506(18) 0.0362(16) -0.0086(13) -0.0010(13) -0.0003(13)
C22 0.0431(17) 0.0321(14) 0.0301(15) -0.0028(11) -0.0067(13) -0.0052(12)
C23 0.0522(19) 0.0372(16) 0.0269(14) -0.0058(11) 0.0039(13) -0.0056(13)
C24 0.0394(16) 0.0372(15) 0.0341(16) -0.0059(12) 0.0064(13) 0.0013(12)
C25 0.030(2) 0.0263(18) 0.0255(18) 0.000 0.0035(15) 0.000
C26 0.055(3) 0.024(2) 0.093(4) 0.000 0.004(3) 0.000
O1A 0.060(3) 0.045(3) 0.047(3) -0.019(2) 0.008(2) 0.0040(17)
O2A 0.068(4) 0.029(2) 0.035(2) -0.0102(17) -0.011(3) -0.006(2)
N1A 0.062(4) 0.030(3) 0.028(3) -0.0056(19) -0.002(3) -0.005(2)
O1B 0.101(12) 0.088(13) 0.074(16) -0.041(12) 0.025(11) 0.015(11)
O2B 0.101(12) 0.043(8) 0.051(8) -0.013(6) -0.014(10) 0.014(10)
N1B 0.090(11) 0.051(10) 0.034(10) -0.004(8) 0.005(8) 0.014(9)
N8 0.0528(17) 0.0394(14) 0.0357(14) -0.0001(11) -0.0071(12) -0.0042(12)
C27 0.088(3) 0.0380(19) 0.064(3) 0.0049(17) -0.017(2) -0.0049(19)
C28 0.053(2) 0.049(2) 0.046(2) -0.0014(15) 0.0093(16) -0.0021(16)
C29 0.073(3) 0.070(3) 0.055(2) 0.009(2) -0.027(2) -0.007(2)
C30 0.055(2) 0.056(2) 0.0383(18) 0.0026(14) 0.0053(16) 0.0127(16)
O12 0.144(3) 0.071(2) 0.079(2) -0.0062(18) 0.040(2) -0.020(2)
C33 0.165(6) 0.086(4) 0.101(5) 0.020(4) 0.034(5) 0.039(4)
C34 0.212(6) 0.044(3) 0.089(4) 0.015(2) 0.058(4) 0.020(3)
C35 0.170(6) 0.097(4) 0.085(4) -0.020(3) 0.023(4) -0.058(4)
C36 0.129(5) 0.126(6) 0.102(5) -0.058(4) 0.020(4) -0.034(4)
N9 0.039(2) 0.0272(18) 0.087(3) 0.000 0.026(2) 0.000
C31 0.0397(17) 0.0400(17) 0.0474(19) 0.0057(13) 0.0174(14) -0.0004(13)
C32B 0.066(7) 0.033(5) 0.049(6) 0.001(4) 0.006(5) 0.017(4)
C32A 0.044(4) 0.049(5) 0.088(7) 0.027(5) 0.021(4) 0.012(3)
O5A 0.124(5) 0.047(4) 0.136(8) 0.050(4) 0.044(6) 0.014(4)
N5A 0.051(4) 0.033(3) 0.118(7) 0.025(4) 0.011(4) 0.005(3)
O6A 0.090(5) 0.044(3) 0.133(9) 0.016(4) 0.017(5) 0.029(3)

loop_
_atom_type_symbol
_atom_type_description
_atom_type_scat_dispersion_real
_atom_type_scat_dispersion_imag
_atom_type_scat_source
C C 0.0033 0.0016 'International Tables Vol C Tables 4.2.6.8 and 6.1.1.4'
H H 0.0000 0.0000 'International Tables Vol C Tables 4.2.6.8 and 6.1.1.4'
Fe Fe 0.3463 0.8444 'International Tables Vol C Tables 4.2.6.8 and 6.1.1.4'
N N 0.0061 0.0033 'International Tables Vol C Tables 4.2.6.8 and 6.1.1.4'
O O 0.0106 0.0060 'International Tables Vol C Tables 4.2.6.8 and 6.1.1.4'

loop_
_exptl_crystal_face_index_h
_exptl_crystal_face_index_k
_exptl_crystal_face_index_l
_exptl_crystal_face_perp_dist
5 0 -24 0.0749
-9 21 -3 0.0645
-9 9 21 0.0559
1 15 -20 0.0807
11 17 -12 0.0816
16 9 4 0.0958
-6 -17 17 0.0589
11 -3 -20 0.0619
14 -12 -9 0.0622
12 -17 6 0.0905
2 -9 -23 0.0798
4 -25 -3 0.0787
4 -23 9 0.0671
-10 -12 -16 0.0994
-4 -22 12 0.0609
-17 -2 -1 0.0924

loop_
_geom_angle_atom_site_label_1
_geom_angle_atom_site_label_2
_geom_angle_atom_site_label_3
_geom_angle
_geom_angle_site_symmetry_1
_geom_angle_site_symmetry_3
O7 Fe O11 83.72(7) . .
O7 Fe N2 151.08(8) . .
O7 Fe N3 76.82(8) . .
O7 Fe N4 85.11(9) . .
O10 Fe O7 97.98(6) . .
O10 Fe O11 97.34(8) . .
O10 Fe N2 110.41(7) . .
O10 Fe N3 173.55(8) . .
O10 Fe N4 102.90(9) . .
O11 Fe N2 87.27(8) . .
O11 Fe N3 78.44(8) . .
O11 Fe N4 158.04(8) . .
N2 Fe N3 74.47(8) . .
N4 Fe N2 93.51(9) . .
N4 Fe N3 80.64(9) . .
C18 O7 Fe 119.58(17) . .
Fe O10 Fe 128.13(13) 2_556 .
C25 O11 Fe 122.99(18) . .
C4 N2 Fe 123.17(17) . .
C7 N2 Fe 118.77(17) . .
C7 N2 C4 118.0(2) . .
C8 N3 Fe 106.50(17) . .
C8 N3 C9 110.4(2) . .
C8 N3 C17 113.0(2) . .
C9 N3 Fe 105.31(16) . .
C17 N3 Fe 108.19(16) . .
C17 N3 C9 112.9(2) . .
C10 N4 Fe 116.02(19) . .
C10 N4 C11 116.8(2) . .
C11 N4 Fe 126.58(18) . .
O5B N5B O6B 124(2) . .
O5B N5B C14 126(2) . .
O6B N5B C14 109(2) . .
C18 N6 C19 121.5(2) . .
O8 N7 O9 121.0(3) . .
O8 N7 C22 119.2(3) . .
O9 N7 C22 119.8(3) . .
C2 C1 N1A 122.3(4) . .
C2 C1 N1B 106.2(13) . .
C6 C1 C2 121.8(3) . .
C6 C1 N1A 115.8(5) . .
C6 C1 N1B 131.4(13) . .
C1 C2 H2 120.6 . .
C3 C2 C1 118.7(3) . .
C3 C2 H2 120.7 . .
C2 C3 H3 119.7 . .
C2 C3 C4 120.6(3) . .
C4 C3 H3 119.7 . .
C3 C4 N2 121.8(3) . .
C5 C4 N2 119.3(2) . .
C5 C4 C3 118.8(3) . .
C4 C5 H5 119.8 . .
C6 C5 C4 120.4(3) . .
C6 C5 H5 119.8 . .
C1 C6 C5 119.6(3) . .
C1 C6 H6 120.2 . .
C5 C6 H6 120.2 . .
O3 C7 N2 127.9(3) . .
O3 C7 C8 118.0(2) . .
N2 C7 C8 114.0(2) . .
N3 C8 C7 110.3(2) . .
N3 C8 H8A 109.6 . .
N3 C8 H8B 109.6 . .
C7 C8 H8A 109.6 . .
C7 C8 H8B 109.6 . .
H8A C8 H8B 108.1 . .
N3 C9 H9A 108.2 . .
N3 C9 H9B 108.2 . .
N3 C9 C10 116.6(2) . .
H9A C9 H9B 107.3 . .
C10 C9 H9A 108.2 . .
C10 C9 H9B 108.2 . .
O4 C10 N4 128.0(3) . .
O4 C10 C9 115.7(3) . .
N4 C10 C9 115.7(2) . .
C12 C11 N4 119.2(3) . .
C12 C11 C16 118.9(3) . .
C16 C11 N4 121.9(3) . .
C11 C12 H12 119.7 . .
C13 C12 C11 120.5(4) . .
C13 C12 H12 119.7 . .
C12 C13 H13 120.5 . .
C14 C13 C12 119.0(4) . .
C14 C13 H13 120.5 . .
C13 C14 N5B 132.2(16) . .
C13 C14 N5A 115.6(8) . .
C15 C14 N5B 105.2(17) . .
C15 C14 C13 122.0(3) . .
C15 C14 N5A 122.3(8) . .
C14 C15 H15 120.5 . .
C14 C15 C16 119.0(4) . .
C16 C15 H15 120.5 . .
C11 C16 H16 119.7 . .
C15 C16 C11 120.6(4) . .
C15 C16 H16 119.7 . .
N3 C17 H17A 109.4 . .
N3 C17 H17B 109.4 . .
N3 C17 C18 111.2(2) . .
H17A C17 H17B 108.0 . .
C18 C17 H17A 109.4 . .
C18 C17 H17B 109.4 . .
O7 C18 N6 128.5(3) . .
O7 C18 C17 118.0(2) . .
N6 C18 C17 113.6(2) . .
N6 C19 C20 125.7(3) . .
N6 C19 C24 116.2(3) . .
C24 C19 C20 117.9(3) . .
C19 C20 H20 119.8 . .
C21 C20 C19 120.5(3) . .
C21 C20 H20 119.8 . .
C20 C21 H21 120.3 . .
C20 C21 C22 119.3(3) . .
C22 C21 H21 120.3 . .
C21 C22 N7 119.6(3) . .
C23 C22 N7 119.3(3) . .
C23 C22 C21 121.1(3) . .
C22 C23 H23 120.4 . .
C24 C23 C22 119.1(3) . .
C24 C23 H23 120.4 . .
C19 C24 H24 119.0 . .
C23 C24 C19 122.0(3) . .
C23 C24 H24 119.0 . .
O11 C25 O11 125.8(3) 2_556 .
O11 C25 C26 117.09(17) . .
O11 C25 C26 117.09(17) 2_556 .
C25 C26 H26A 109.5 . .
C25 C26 H26B 109.5 . .
C25 C26 H26C 109.5 . .
H26A C26 H26B 109.5 . .
H26A C26 H26C 109.5 . .
H26B C26 H26C 109.5 . .
O1A N1A C1 121.0(5) . .
O1A N1A O2A 122.7(5) . .
O2A N1A C1 116.3(5) . .
O1B N1B C1 106.4(16) . .
O2B N1B C1 123.7(18) . .
O2B N1B O1B 130.0(18) . .
C28 N8 C27 107.9(3) . .
C29 N8 C27 109.9(3) . .
C29 N8 C28 111.2(3) . .
C29 N8 C30 109.0(3) . .
C30 N8 C27 110.5(3) . .
C30 N8 C28 108.3(3) . .
N8 C27 H27A 109.5 . .
N8 C27 H27B 109.5 . .
N8 C27 H27C 109.5 . .
H27A C27 H27B 109.5 . .
H27A C27 H27C 109.5 . .
H27B C27 H27C 109.5 . .
N8 C28 H28A 109.5 . .
N8 C28 H28B 109.5 . .
N8 C28 H28C 109.5 . .
H28A C28 H28B 109.5 . .
H28A C28 H28C 109.5 . .
H28B C28 H28C 109.5 . .
N8 C29 H29A 109.5 . .
N8 C29 H29B 109.5 . .
N8 C29 H29C 109.5 . .
H29A C29 H29B 109.5 . .
H29A C29 H29C 109.5 . .
H29B C29 H29C 109.5 . .
N8 C30 H30A 109.5 . .
N8 C30 H30B 109.5 . .
N8 C30 H30C 109.5 . .
H30A C30 H30B 109.5 . .
H30A C30 H30C 109.5 . .
H30B C30 H30C 109.5 . .
C35 O12 C34 111.3(5) . .
H33A C33 H33B 109.5 . .
H33A C33 H33C 109.5 . .
H33B C33 H33C 109.5 . .
C34 C33 H33A 109.5 . .
C34 C33 H33B 109.5 . .
C34 C33 H33C 109.5 . .
O12 C34 H34A 109.8 . .
O12 C34 H34B 109.8 . .
C33 C34 O12 109.4(4) . .
C33 C34 H34A 109.8 . .
C33 C34 H34B 109.8 . .
H34A C34 H34B 108.2 . .
O12 C35 H35A 109.9 . .
O12 C35 H35B 109.9 . .
O12 C35 C36 108.7(6) . .
H35A C35 H35B 108.3 . .
C36 C35 H35A 109.9 . .
C36 C35 H35B 109.9 . .
C35 C36 H36A 109.5 . .
C35 C36 H36B 109.5 . .
C35 C36 H36C 109.5 . .
H36A C36 H36B 109.5 . .
H36A C36 H36C 109.5 . .
H36B C36 H36C 109.5 . .
C31 N9 C31 112.0(3) 2 .
C31 N9 C32A 103.7(3) 2 .
C31 N9 C32A 98.7(4) . .
C32B N9 C31 122.7(4) . .
C32B N9 C31 112.9(5) . 2
N9 C31 H31A 109.5 . .
N9 C31 H31B 109.5 . .
N9 C31 H31C 109.5 . .
H31A C31 H31B 109.5 . .
H31A C31 H31C 109.5 . .
H31B C31 H31C 109.5 . .
N9 C32B H32A 109.5 . .
N9 C32B H32B 109.5 . .
N9 C32B H32C 109.5 . .
H32A C32B H32B 109.5 . .
H32A C32B H32C 109.5 . .
H32B C32B H32C 109.5 . .
N9 C32A H32D 109.5 . .
N9 C32A H32E 109.5 . .
N9 C32A H32F 109.5 . .
H32D C32A H32E 109.5 . .
H32D C32A H32F 109.5 . .
H32E C32A H32F 109.5 . .
O5A N5A C14 116.0(9) . .
O6A N5A C14 120.6(9) . .
O6A N5A O5A 123.4(7) . .

loop_
_geom_bond_atom_site_label_1
_geom_bond_atom_site_label_2
_geom_bond_distance
_geom_bond_site_symmetry_2
Fe O7 2.0711(18) .
Fe O10 1.7999(11) .
Fe O11 2.1050(18) .
Fe N2 2.115(2) .
Fe N3 2.251(2) .
Fe N4 2.112(2) .
O3 C7 1.238(3) .
O4 C10 1.239(4) .
O5B N5B 1.225(14) .
O6B N5B 1.232(14) .
O7 C18 1.277(3) .
O8 N7 1.221(4) .
O9 N7 1.227(4) .
O11 C25 1.255(2) .
N2 C4 1.405(3) .
N2 C7 1.341(3) .
N3 C8 1.469(4) .
N3 C9 1.476(4) .
N3 C17 1.470(3) .
N4 C10 1.339(4) .
N4 C11 1.402(4) .
N5B C14 1.493(15) .
N6 C18 1.304(4) .
N6 C19 1.383(4) .
N7 C22 1.443(4) .
C1 C2 1.389(5) .
C1 C6 1.368(5) .
C1 N1A 1.479(6) .
C1 N1B 1.488(14) .
C2 H2 0.9500 .
C2 C3 1.378(4) .
C3 H3 0.9500 .
C3 C4 1.405(4) .
C4 C5 1.398(4) .
C5 H5 0.9500 .
C5 C6 1.378(4) .
C6 H6 0.9500 .
C7 C8 1.519(4) .
C8 H8A 0.9900 .
C8 H8B 0.9900 .
C9 H9A 0.9900 .
C9 H9B 0.9900 .
C9 C10 1.517(4) .
C11 C12 1.391(5) .
C11 C16 1.399(5) .
C12 H12 0.9500 .
C12 C13 1.388(5) .
C13 H13 0.9500 .
C13 C14 1.378(7) .
C14 C15 1.367(6) .
C14 N5A 1.486(6) .
C15 H15 0.9500 .
C15 C16 1.387(5) .
C16 H16 0.9500 .
C17 H17A 0.9900 .
C17 H17B 0.9900 .
C17 C18 1.524(4) .
C19 C20 1.411(4) .
C19 C24 1.399(4) .
C20 H20 0.9500 .
C20 C21 1.383(4) .
C21 H21 0.9500 .
C21 C22 1.395(4) .
C22 C23 1.380(5) .
C23 H23 0.9500 .
C23 C24 1.370(4) .
C24 H24 0.9500 .
C25 C26 1.514(6) .
C26 H26A 0.9800 .
C26 H26B 0.9800 .
C26 H26C 0.9800 .
O1A N1A 1.219(7) .
O2A N1A 1.247(6) .
O1B N1B 1.241(14) .
O2B N1B 1.226(14) .
N8 C27 1.499(4) .
N8 C28 1.483(5) .
N8 C29 1.480(4) .
N8 C30 1.483(5) .
C27 H27A 0.9800 .
C27 H27B 0.9800 .
C27 H27C 0.9800 .
C28 H28A 0.9800 .
C28 H28B 0.9800 .
C28 H28C 0.9800 .
C29 H29A 0.9800 .
C29 H29B 0.9800 .
C29 H29C 0.9800 .
C30 H30A 0.9800 .
C30 H30B 0.9800 .
C30 H30C 0.9800 .
O12 C34 1.481(8) .
O12 C35 1.389(8) .
C33 H33A 0.9800 .
C33 H33B 0.9800 .
C33 H33C 0.9800 .
C33 C34 1.469(11) .
C34 H34A 0.9900 .
C34 H34B 0.9900 .
C35 H35A 0.9900 .
C35 H35B 0.9900 .
C35 C36 1.449(10) .
C36 H36A 0.9800 .
C36 H36B 0.9800 .
C36 H36C 0.9800 .
N9 C31 1.478(4) 2
N9 C31 1.478(4) .
N9 C32B 1.427(8) .
N9 C32A 1.613(8) .
C31 H31A 0.9800 .
C31 H31B 0.9800 .
C31 H31C 0.9800 .
C32B H32A 0.9800 .
C32B H32B 0.9800 .
C32B H32C 0.9800 .
C32A H32D 0.9800 .
C32A H32E 0.9800 .
C32A H32F 0.9800 .
O5A N5A 1.222(8) .
N5A O6A 1.213(8) .

loop_
_geom_torsion_atom_site_label_1
_geom_torsion_atom_site_label_2
_geom_torsion_atom_site_label_3
_geom_torsion_atom_site_label_4
_geom_torsion
_geom_torsion_site_symmetry_4
Fe O7 C18 N6 176.4(2) .
Fe O7 C18 C17 -3.1(3) .
Fe O11 C25 O11 -26.29(9) 2_556
Fe O11 C25 C26 153.70(9) .
Fe N2 C4 C3 -133.2(2) .
Fe N2 C4 C5 42.7(3) .
Fe N2 C7 O3 -172.8(2) .
Fe N2 C7 C8 5.2(3) .
Fe N3 C8 C7 -41.1(3) .
Fe N3 C9 C10 -24.2(3) .
Fe N3 C17 C18 25.7(3) .
Fe N4 C10 O4 173.8(3) .
Fe N4 C10 C9 -14.7(3) .
Fe N4 C11 C12 57.2(4) .
Fe N4 C11 C16 -125.5(3) .
O3 C7 C8 N3 -155.9(3) .
O5B N5B C14 C13 175(4) .
O5B N5B C14 C15 -14(4) .
O6B N5B C14 C13 -3(5) .
O6B N5B C14 C15 168(3) .
O7 Fe O10 Fe 69.65(5) 2_556
O8 N7 C22 C21 -0.8(5) .
O8 N7 C22 C23 -179.7(3) .
O9 N7 C22 C21 178.8(3) .
O9 N7 C22 C23 -0.1(4) .
O11 Fe O10 Fe -15.00(5) 2_556
N2 Fe O10 Fe -104.81(7) 2_556
N2 C4 C5 C6 -176.7(3) .
N2 C7 C8 N3 25.8(3) .
N3 C9 C10 O4 -159.9(3) .
N3 C9 C10 N4 27.6(4) .
N3 C17 C18 O7 -16.9(4) .
N3 C17 C18 N6 163.6(3) .
N4 Fe O10 Fe 156.43(7) 2_556
N4 C11 C12 C13 175.8(3) .
N4 C11 C16 C15 -176.9(3) .
N5B C14 C15 C16 -173(2) .
N6 C19 C20 C21 -176.4(3) .
N6 C19 C24 C23 178.0(3) .
N7 C22 C23 C24 177.7(3) .
C1 C2 C3 C4 -1.1(4) .
C2 C1 C6 C5 1.7(5) .
C2 C1 N1A O1A 169.3(5) .
C2 C1 N1A O2A -10.7(8) .
C2 C1 N1B O1B -173(2) .
C2 C1 N1B O2B 7(3) .
C2 C3 C4 N2 177.6(3) .
C2 C3 C4 C5 1.7(4) .
C3 C4 C5 C6 -0.7(4) .
C4 N2 C7 O3 8.7(5) .
C4 N2 C7 C8 -173.3(2) .
C4 C5 C6 C1 -1.0(5) .
C6 C1 C2 C3 -0.6(5) .
C6 C1 N1A O1A -7.6(8) .
C6 C1 N1A O2A 172.4(5) .
C6 C1 N1B O1B -2(3) .
C6 C1 N1B O2B 178.2(19) .
C7 N2 C4 C3 45.2(4) .
C7 N2 C4 C5 -138.9(3) .
C8 N3 C9 C10 -138.7(3) .
C8 N3 C17 C18 143.4(2) .
C9 N3 C8 C7 72.7(3) .
C9 N3 C17 C18 -90.5(3) .
C10 N4 C11 C12 -132.3(3) .
C10 N4 C11 C16 45.0(4) .
C11 N4 C10 O4 2.3(5) .
C11 N4 C10 C9 173.7(3) .
C11 C12 C13 C14 1.6(6) .
C12 C11 C16 C15 0.4(5) .
C12 C13 C14 N5B 169(3) .
C12 C13 C14 C15 -0.4(7) .
C12 C13 C14 N5A -177.2(7) .
C13 C14 C15 C16 -0.8(6) .
C13 C14 N5A O5A 168.2(8) .
C13 C14 N5A O6A -12.3(12) .
C14 C15 C16 C11 0.8(6) .
C15 C14 N5A O5A -8.7(13) .
C15 C14 N5A O6A 170.9(9) .
C16 C11 C12 C13 -1.6(5) .
C17 N3 C8 C7 -159.8(2) .
C17 N3 C9 C10 93.7(3) .
C18 N6 C19 C20 -24.4(5) .
C18 N6 C19 C24 160.8(3) .
C19 N6 C18 O7 -11.1(5) .
C19 N6 C18 C17 168.4(3) .
C19 C20 C21 C22 -0.7(5) .
C20 C19 C24 C23 2.7(5) .
C20 C21 C22 N7 -176.7(3) .
C20 C21 C22 C23 2.2(5) .
C21 C22 C23 C24 -1.2(5) .
C22 C23 C24 C19 -1.3(5) .
C24 C19 C20 C21 -1.6(4) .
N1A C1 C2 C3 -177.4(5) .
N1A C1 C6 C5 178.6(4) .
N1B C1 C2 C3 171.6(13) .
N1B C1 C6 C5 -168.3(18) .
C34 O12 C35 C36 -179.2(5) .
C35 O12 C34 C33 179.0(5) .
N5A C14 C15 C16 175.8(7) .

loop_
_exptl_oxdiff_crystal_face_indexfrac_h
_exptl_oxdiff_crystal_face_indexfrac_k
_exptl_oxdiff_crystal_face_indexfrac_l
_exptl_oxdiff_crystal_face_x
_exptl_oxdiff_crystal_face_y
_exptl_oxdiff_crystal_face_z
5.1636 -0.1009 -24.2739 -0.1483 -0.6181 0.7720
-9.3558 21.3338 -2.7291 0.1819 0.7595 0.6246
-8.6647 9.2990 20.5699 0.2114 0.8816 -0.4220
0.7366 15.1153 -20.1377 -0.1695 0.0040 0.9855
10.8343 16.9014 -11.8139 -0.7773 0.0198 0.6288
15.5976 9.3590 3.7205 -0.9941 0.0257 -0.1055
-6.2584 -17.1196 17.0086 0.5105 -0.0129 -0.8598
11.0000 -3.0000 -20.0000 -0.4361 -0.7347 0.5047
14.0000 -12.0001 -9.0000 -0.5131 -0.8295 -0.0851
12.0000 -17.0001 6.0001 -0.4065 -0.6198 -0.6772
2.0000 -9.0000 -23.0000 0.1512 -0.7849 0.5827
4.0000 -25.0001 -2.9999 0.1894 -0.8746 -0.4454
4.0000 -23.0001 9.0001 0.0967 -0.5653 -0.8151
-10.0000 -11.9999 -16.0000 0.8002 -0.4760 0.4117
-4.0000 -22.0000 12.0001 0.4916 -0.3069 -0.8115
-17.0000 -1.9999 -1.0000 0.9408 0.2749 0.1763
